data_7240551
loop_
_publ_author_name
'Suslonov, Vitalii V.'
'Eliseeva, Anastasiya A.'
'Novikov, Alexander S.'
'Ivanov, Daniil M.'
'Dubovtsev, Alexey Yu.'
'Bokach, Nadezhda A.'
'Kukushkin, Vadim Yu.'

_publ_section_title
;
 Tetrachloroplatinate(II) Anion as a Square-planar Tecton for Crystal
 Engineering Involving Halogen Bonding
;
_journal_name_full CrystEngComm
_journal_paper_doi 10.1039/D0CE00576B
_journal_year 2020
_chemical_formula_moiety 'Cl4 Pt, 2(C19 H17 I P)'
_chemical_formula_sum 'C38 H34 Cl4 I2 P2 Pt'
_chemical_formula_weight 1143.28
_space_group_crystal_system monoclinic
_space_group_IT_number 14
_space_group_name_Hall '-P 2ybc'
_space_group_name_H-M_alt 'P 1 21/c 1'
_atom_sites_solution_hydrogens geom
_atom_sites_solution_primary iterative
_audit_creation_date 2020-02-21
_audit_creation_method
;
Olex2 1.2
(compiled 2018.05.29 svn.r3508 for OlexSys, GUI svn.r5506)
;
_audit_update_record
;
2020-03-10 deposited with the CCDC.	2020-05-18 downloaded from the CCDC.
;
_cell_angle_alpha 90
_cell_angle_beta 119.538(4)
_cell_angle_gamma 90
_cell_formula_units_Z 4
_cell_length_a 18.3265(6)
_cell_length_b 13.0690(3)
_cell_length_c 18.5735(6)
_cell_measurement_reflns_used 6914
_cell_measurement_temperature 100(2)
_cell_measurement_theta_max 30.0160
_cell_measurement_theta_min 2.9590
_cell_volume 3870.3(3)
_computing_cell_refinement
;
CrysAlisPro, Agilent Technologies,
Version 1.171.36.32 (release 02-08-2013 CrysAlis171 .NET)
(compiled Aug  2 2013,16:46:58)
;
_computing_data_collection
;
CrysAlisPro, Agilent Technologies,
Version 1.171.36.32 (release 02-08-2013 CrysAlis171 .NET)
(compiled Aug  2 2013,16:46:58)
;
_computing_data_reduction
;
CrysAlisPro, Agilent Technologies,
Version 1.171.36.32 (release 02-08-2013 CrysAlis171 .NET)
(compiled Aug  2 2013,16:46:58)
;
_computing_molecular_graphics 'Olex2 (Dolomanov et al., 2009)'
_computing_publication_material 'Olex2 (Dolomanov et al., 2009)'
_computing_structure_refinement 'ShelXL (Sheldrick, 2015)'
_computing_structure_solution
;
Superflip (Palatinus & Chapuis, 2007;Palatinus & van der Lee, 2008;
Palatinus et al., 2012)
;
_diffrn_ambient_temperature 100(2)
_diffrn_detector_area_resol_mean 16.2096
_diffrn_measured_fraction_theta_full 0.998
_diffrn_measured_fraction_theta_max 0.998
_diffrn_measurement_details
;
#__ type_ start__ end____ width___ exp.time_
  1 omega  -22.00   13.00   1.0000   18.0000
omega____ theta____ kappa____ phi______ frames
    -      -20.2468  -99.0000 -150.0000 35

#__ type_ start__ end____ width___ exp.time_
  2 omega  -14.00   48.00   1.0000   18.0000
omega____ theta____ kappa____ phi______ frames
    -      -20.2468   57.0000  -90.0000 62

#__ type_ start__ end____ width___ exp.time_
  3 omega  -70.00  -25.00   1.0000   18.0000
omega____ theta____ kappa____ phi______ frames
    -      -20.2468  -57.0000   90.0000 45

#__ type_ start__ end____ width___ exp.time_
  4 omega  -41.00   36.00   1.0000   18.0000
omega____ theta____ kappa____ phi______ frames
    -      -20.2468   19.0000 -150.0000 77
;
_diffrn_measurement_device_type 'Xcalibur, Eos'
_diffrn_measurement_method '\w scans'
_diffrn_orient_matrix_UB_11 -0.0205631000
_diffrn_orient_matrix_UB_12 0.0479617000
_diffrn_orient_matrix_UB_13 -0.0129330000
_diffrn_orient_matrix_UB_21 -0.0285579000
_diffrn_orient_matrix_UB_22 -0.0148085000
_diffrn_orient_matrix_UB_23 0.0134856000
_diffrn_orient_matrix_UB_31 0.0272382000
_diffrn_orient_matrix_UB_32 0.0205877000
_diffrn_orient_matrix_UB_33 0.0397139000
_diffrn_radiation_monochromator graphite
_diffrn_radiation_type MoK\a
_diffrn_radiation_wavelength 0.71073
_diffrn_reflns_av_R_equivalents 0.0304
_diffrn_reflns_av_unetI/netI 0.0504
_diffrn_reflns_Laue_measured_fraction_full 0.998
_diffrn_reflns_Laue_measured_fraction_max 0.998
_diffrn_reflns_limit_h_max 23
_diffrn_reflns_limit_h_min -21
_diffrn_reflns_limit_k_max 15
_diffrn_reflns_limit_k_min -16
_diffrn_reflns_limit_l_max 22
_diffrn_reflns_limit_l_min -24
_diffrn_reflns_number 16758
_diffrn_reflns_point_group_measured_fraction_full 0.998
_diffrn_reflns_point_group_measured_fraction_max 0.998
_diffrn_reflns_theta_full 25.242
_diffrn_reflns_theta_max 27.500
_diffrn_reflns_theta_min 2.715
_diffrn_source 'Enhance (Mo) X-ray Source'
_exptl_absorpt_coefficient_mu 5.607
_exptl_absorpt_correction_T_max 1.00000
_exptl_absorpt_correction_T_min 0.70290
_exptl_absorpt_correction_type multi-scan
_exptl_absorpt_process_details
;
CrysAlisPro, Agilent Technologies,
Version 1.171.36.32 (release 02-08-2013 CrysAlis171 .NET)
(compiled Aug  2 2013,16:46:58)
Empirical absorption correction using spherical harmonics,
 implemented in SCALE3 ABSPACK scaling algorithm.
;
_exptl_crystal_colour 'clear dark red'
_exptl_crystal_colour_lustre clear
_exptl_crystal_colour_modifier dark
_exptl_crystal_colour_primary red
_exptl_crystal_density_diffrn 1.962
_exptl_crystal_description prism
_exptl_crystal_F_000 2176
_exptl_crystal_size_max 0.2
_exptl_crystal_size_mid 0.2
_exptl_crystal_size_min 0.2
_refine_diff_density_max 2.872
_refine_diff_density_min -1.644
_refine_diff_density_rms 0.171
_refine_ls_extinction_method none
_refine_ls_goodness_of_fit_ref 1.182
_refine_ls_hydrogen_treatment constr
_refine_ls_matrix_type full
_refine_ls_number_parameters 424
_refine_ls_number_reflns 8873
_refine_ls_number_restraints 0
_refine_ls_restrained_S_all 1.182
_refine_ls_R_factor_all 0.0534
_refine_ls_R_factor_gt 0.0456
_refine_ls_shift/su_max 0.001
_refine_ls_shift/su_mean 0.000
_refine_ls_structure_factor_coef Fsqd
_refine_ls_weighting_details 'w=1/[\s^2^(Fo^2^)+(0.0183P)^2^+23.7551P] where P=(Fo^2^+2Fc^2^)/3'
_refine_ls_weighting_scheme calc
_refine_ls_wR_factor_gt 0.0944
_refine_ls_wR_factor_ref 0.0976
_reflns_Friedel_coverage 0.000
_reflns_number_gt 7905
_reflns_number_total 8873
_reflns_threshold_expression 'I > 2\s(I)'
_cod_data_source_file d0ce00576b2.cif
_cod_data_source_block Ph3PCH2I_PtCl4
_cod_original_cell_volume 3870.3(2)
_cod_database_code 7240551
_shelx_shelxl_version_number 2014/7
_chemical_oxdiff_formula 'C22 I2 N2 O2 Pt'
_shelx_space_group_comment
;
The symmetry employed for this shelxl refinement is uniquely defined
by the following loop, which should always be used as a source of
symmetry information in preference to the above space-group names.
They are only intended as comments.
;
_shelx_estimated_absorpt_t_max 0.400
_shelx_estimated_absorpt_t_min 0.400
_reflns_odcompleteness_completeness 99.82
_reflns_odcompleteness_iscentric 1
_reflns_odcompleteness_theta 27.50
_olex2_refinement_description
;
1. Fixed Uiso
 At 1.2 times of:
  All C(H) groups, All C(H,H) groups
2.a Secondary CH2 refined with riding coordinates:
 C1A(H1AA,H1AB), C1(H1A,H1B)
2.b Aromatic/amide H refined with riding coordinates:
 C4A(H4A), C3A(H3A), C13(H13), C12(H12), C18(H18), C10A(H10A), C5A(H5A),
 C11A(H11A), C11(H11), C7A(H7A), C10(H10), C6A(H6A), C9A(H9A), C13A(H13A),
 C19(H19), C4(H4), C9(H9), C3(H3), C7(H7), C19A(H19A), C17A(H17A), C16A(H16A),
 C15A(H15A), C18A(H18A), C15(H15), C12A(H12A), C17(H17), C6(H6), C5(H5),
 C16(H16)
;
_olex2_date_sample_data_collection 1561033871.16
_olex2_submission_special_instructions 'No special instructions were received'

loop_
_space_group_symop_operation_xyz
'x, y, z'
'-x, y+1/2, -z+1/2'
'-x, -y, -z'
'x, -y-1/2, z-1/2'

loop_
_atom_site_label
_atom_site_type_symbol
_atom_site_fract_x
_atom_site_fract_y
_atom_site_fract_z
_atom_site_U_iso_or_equiv
_atom_site_adp_type
_atom_site_occupancy
_atom_site_site_symmetry_order
_atom_site_calc_flag
_atom_site_refinement_flags_posn
_atom_site_refinement_flags_adp
_atom_site_refinement_flags_occupancy
_atom_site_disorder_assembly
_atom_site_disorder_group
Pt1 Pt 0.24542(2) 0.41960(2) 0.00258(2) 0.01764(7) Uani 1 1 d . . . . .
I1 I 0.14452(3) 0.13041(3) 0.17002(3) 0.02310(11) Uani 1 1 d . . . . .
I1A I 0.39247(3) 0.48192(4) 0.34427(3) 0.03783(14) Uani 1 1 d . . . . .
Cl4 Cl 0.24734(10) 0.54874(12) 0.09002(10) 0.0216(3) Uani 1 1 d . . . . .
Cl3 Cl 0.26679(10) 0.54084(12) -0.07683(10) 0.0208(3) Uani 1 1 d . . . . .
Cl1 Cl 0.22881(11) 0.29890(12) 0.08451(10) 0.0232(3) Uani 1 1 d . . . . .
Cl2 Cl 0.23947(11) 0.28901(12) -0.08503(10) 0.0247(3) Uani 1 1 d . . . . .
P1A P 0.50193(11) 0.33835(13) 0.28805(10) 0.0181(3) Uani 1 1 d . . . . .
P1 P 0.01232(11) -0.00315(12) 0.20353(10) 0.0154(3) Uani 1 1 d . . . . .
C4A C 0.5343(5) 0.0645(5) 0.4005(4) 0.0252(15) Uani 1 1 d . . . . .
H4A H 0.5782 0.0158 0.4271 0.030 Uiso 1 1 calc R . . . .
C3A C 0.5475(4) 0.1526(5) 0.3680(4) 0.0208(14) Uani 1 1 d . . . . .
H3A H 0.6004 0.1651 0.3720 0.025 Uiso 1 1 calc R . . . .
C13 C -0.1065(4) -0.0498(5) 0.2503(4) 0.0200(13) Uani 1 1 d . . . . .
H13 H -0.1476 -0.0422 0.1936 0.024 Uiso 1 1 calc R . . . .
C12 C -0.1297(5) -0.0790(5) 0.3076(4) 0.0260(15) Uani 1 1 d . . . . .
H12 H -0.1872 -0.0916 0.2901 0.031 Uiso 1 1 calc R . . . .
C18 C -0.0076(5) -0.2837(5) 0.1028(4) 0.0245(15) Uani 1 1 d . . . . .
H18 H -0.0515 -0.3285 0.0671 0.029 Uiso 1 1 calc R . . . .
C10A C 0.6833(5) 0.4535(6) 0.5062(5) 0.0359(19) Uani 1 1 d . . . . .
H10A H 0.7092 0.4371 0.5634 0.043 Uiso 1 1 calc R . . . .
C5A C 0.4560(5) 0.0469(5) 0.3943(4) 0.0257(15) Uani 1 1 d . . . . .
H5A H 0.4478 -0.0130 0.4184 0.031 Uiso 1 1 calc R . . . .
C11A C 0.7052(5) 0.5423(7) 0.4819(7) 0.049(3) Uani 1 1 d . . . . .
H11A H 0.7436 0.5887 0.5221 0.059 Uiso 1 1 calc R . . . .
C11 C -0.0708(4) -0.0901(5) 0.3900(4) 0.0238(14) Uani 1 1 d . . . . .
H11 H -0.0877 -0.1107 0.4286 0.029 Uiso 1 1 calc R . . . .
C7A C 0.4040(4) 0.2047(5) 0.3214(4) 0.0202(13) Uani 1 1 d . . . . .
H7A H 0.3598 0.2528 0.2943 0.024 Uiso 1 1 calc R . . . .
C1A C 0.4111(5) 0.4218(5) 0.2478(4) 0.0274(15) Uani 1 1 d . . . . .
H1AA H 0.3606 0.3831 0.2085 0.033 Uiso 1 1 calc R . . . .
H1AB H 0.4187 0.4790 0.2172 0.033 Uiso 1 1 calc R . . . .
C8A C 0.5880(5) 0.4092(5) 0.3648(4) 0.0251(15) Uani 1 1 d . . . . .
C10 C 0.0137(4) -0.0713(5) 0.4168(4) 0.0226(14) Uani 1 1 d . . . . .
H10 H 0.0543 -0.0782 0.4737 0.027 Uiso 1 1 calc R . . . .
C6A C 0.3903(5) 0.1153(5) 0.3537(4) 0.0252(15) Uani 1 1 d . . . . .
H6A H 0.3368 0.1014 0.3481 0.030 Uiso 1 1 calc R . . . .
C9A C 0.6246(5) 0.3877(6) 0.4491(5) 0.0333(18) Uani 1 1 d . . . . .
H9A H 0.6090 0.3277 0.4671 0.040 Uiso 1 1 calc R . . . .
C2 C -0.0676(4) 0.0656(5) 0.1173(4) 0.0180(13) Uani 1 1 d . . . . .
C1 C 0.1022(4) 0.0782(5) 0.2530(4) 0.0199(13) Uani 1 1 d . . . . .
H1A H 0.1483 0.0404 0.2993 0.024 Uiso 1 1 calc R . . . .
H1B H 0.0884 0.1382 0.2765 0.024 Uiso 1 1 calc R . . . .
C13A C 0.6122(5) 0.4978(6) 0.3395(5) 0.0343(18) Uani 1 1 d . . . . .
H13A H 0.5884 0.5125 0.2822 0.041 Uiso 1 1 calc R . . . .
C19 C -0.0257(4) -0.1884(5) 0.1221(4) 0.0220(14) Uani 1 1 d . . . . .
H19 H -0.0825 -0.1677 0.1000 0.026 Uiso 1 1 calc R . . . .
C4 C -0.1407(5) 0.1088(6) -0.0272(4) 0.0295(16) Uani 1 1 d . . . . .
H4 H -0.1561 0.0931 -0.0828 0.035 Uiso 1 1 calc R . . . .
C2A C 0.4818(4) 0.2240(5) 0.3285(4) 0.0165(12) Uani 1 1 d . . . . .
C8 C -0.0220(4) -0.0317(4) 0.2768(4) 0.0162(12) Uani 1 1 d . . . . .
C9 C 0.0382(4) -0.0424(5) 0.3598(4) 0.0183(13) Uani 1 1 d . . . . .
H9 H 0.0957 -0.0300 0.3774 0.022 Uiso 1 1 calc R . . . .
C3 C -0.0870(4) 0.0433(5) 0.0363(4) 0.0215(14) Uani 1 1 d . . . . .
H3 H -0.0641 -0.0153 0.0246 0.026 Uiso 1 1 calc R . . . .
C7 C -0.0999(4) 0.1536(5) 0.1339(4) 0.0244(15) Uani 1 1 d . . . . .
H7 H -0.0859 0.1690 0.1892 0.029 Uiso 1 1 calc R . . . .
C19A C 0.6030(5) 0.3060(5) 0.2163(5) 0.0282(16) Uani 1 1 d . . . . .
H19A H 0.6499 0.3173 0.2697 0.034 Uiso 1 1 calc R . . . .
C17A C 0.5447(6) 0.2692(6) 0.0714(5) 0.038(2) Uani 1 1 d . . . . .
H17A H 0.5525 0.2571 0.0252 0.045 Uiso 1 1 calc R . . . .
C14A C 0.5214(5) 0.3076(5) 0.2044(4) 0.0238(15) Uani 1 1 d . . . . .
C16A C 0.4649(5) 0.2682(6) 0.0603(4) 0.0330(18) Uani 1 1 d . . . . .
H16A H 0.4186 0.2537 0.0073 0.040 Uiso 1 1 calc R . . . .
C15A C 0.4519(5) 0.2883(5) 0.1267(4) 0.0260(15) Uani 1 1 d . . . . .
H15A H 0.3968 0.2890 0.1194 0.031 Uiso 1 1 calc R . . . .
C18A C 0.6143(6) 0.2875(6) 0.1484(6) 0.042(2) Uani 1 1 d . . . . .
H18A H 0.6691 0.2875 0.1548 0.050 Uiso 1 1 calc R . . . .
C15 C 0.1220(4) -0.1541(5) 0.2089(4) 0.0189(13) Uani 1 1 d . . . . .
H15 H 0.1660 -0.1103 0.2458 0.023 Uiso 1 1 calc R . . . .
C14 C 0.0383(4) -0.1225(5) 0.1734(4) 0.0168(13) Uani 1 1 d . . . . .
C12A C 0.6703(5) 0.5637(6) 0.3972(7) 0.047(2) Uani 1 1 d . . . . .
H12A H 0.6866 0.6235 0.3797 0.057 Uiso 1 1 calc R . . . .
C17 C 0.0765(5) -0.3135(5) 0.1366(4) 0.0244(15) Uani 1 1 d . . . . .
H17 H 0.0896 -0.3784 0.1228 0.029 Uiso 1 1 calc R . . . .
C6 C -0.1515(5) 0.2180(5) 0.0710(5) 0.0290(16) Uani 1 1 d . . . . .
H6 H -0.1735 0.2777 0.0825 0.035 Uiso 1 1 calc R . . . .
C5 C -0.1714(5) 0.1952(6) -0.0101(5) 0.0306(16) Uani 1 1 d . . . . .
H5 H -0.2066 0.2401 -0.0538 0.037 Uiso 1 1 calc R . . . .
C16 C 0.1398(5) -0.2499(5) 0.1894(4) 0.0211(14) Uani 1 1 d . . . . .
H16 H 0.1965 -0.2717 0.2129 0.025 Uiso 1 1 calc R . . . .

loop_
_atom_site_aniso_label
_atom_site_aniso_U_11
_atom_site_aniso_U_22
_atom_site_aniso_U_33
_atom_site_aniso_U_23
_atom_site_aniso_U_13
_atom_site_aniso_U_12
Pt1 0.01671(12) 0.01520(12) 0.02522(13) 0.00705(10) 0.01356(10) 0.00507(10)
I1 0.0262(2) 0.0208(2) 0.0282(2) 0.00280(18) 0.01796(19) -0.00447(19)
I1A 0.0385(3) 0.0362(3) 0.0412(3) -0.0133(2) 0.0215(2) 0.0076(2)
Cl4 0.0222(8) 0.0176(7) 0.0289(8) 0.0057(6) 0.0154(7) 0.0052(6)
Cl3 0.0203(8) 0.0191(8) 0.0252(7) 0.0081(6) 0.0129(6) 0.0037(6)
Cl1 0.0265(8) 0.0180(8) 0.0344(8) 0.0093(7) 0.0220(7) 0.0055(7)
Cl2 0.0325(9) 0.0181(8) 0.0268(8) 0.0072(7) 0.0173(7) 0.0057(7)
P1A 0.0207(8) 0.0156(8) 0.0212(8) 0.0010(7) 0.0128(7) 0.0005(7)
P1 0.0202(8) 0.0117(7) 0.0182(7) -0.0007(6) 0.0126(7) -0.0019(7)
C4A 0.032(4) 0.018(3) 0.022(3) -0.003(3) 0.010(3) 0.003(3)
C3A 0.017(3) 0.025(3) 0.025(3) -0.004(3) 0.014(3) 0.000(3)
C13 0.021(3) 0.019(3) 0.021(3) -0.003(3) 0.011(3) -0.006(3)
C12 0.023(3) 0.026(4) 0.035(4) 0.002(3) 0.019(3) -0.004(3)
C18 0.035(4) 0.018(3) 0.016(3) -0.004(3) 0.008(3) -0.005(3)
C10A 0.023(4) 0.045(5) 0.041(4) -0.023(4) 0.016(3) -0.010(4)
C5A 0.039(4) 0.018(3) 0.022(3) -0.002(3) 0.017(3) -0.005(3)
C11A 0.025(4) 0.033(5) 0.083(7) -0.034(5) 0.023(5) -0.009(4)
C11 0.023(3) 0.024(3) 0.030(3) 0.007(3) 0.018(3) -0.001(3)
C7A 0.019(3) 0.016(3) 0.025(3) -0.001(3) 0.010(3) -0.001(3)
C1A 0.037(4) 0.020(3) 0.030(4) -0.001(3) 0.021(3) 0.002(3)
C8A 0.030(4) 0.018(3) 0.036(4) -0.008(3) 0.023(3) -0.004(3)
C10 0.025(3) 0.024(3) 0.020(3) 0.003(3) 0.012(3) 0.002(3)
C6A 0.027(4) 0.022(3) 0.033(4) -0.010(3) 0.020(3) -0.012(3)
C9A 0.040(4) 0.035(4) 0.039(4) -0.012(4) 0.031(4) -0.015(4)
C2 0.020(3) 0.015(3) 0.022(3) 0.002(3) 0.012(3) 0.001(3)
C1 0.029(4) 0.014(3) 0.025(3) 0.001(3) 0.019(3) 0.001(3)
C13A 0.028(4) 0.023(4) 0.051(5) 0.008(4) 0.018(4) 0.004(3)
C19 0.025(3) 0.020(3) 0.021(3) 0.003(3) 0.011(3) 0.002(3)
C4 0.038(4) 0.031(4) 0.024(3) 0.010(3) 0.019(3) 0.007(4)
C2A 0.020(3) 0.014(3) 0.015(3) -0.003(2) 0.009(3) -0.004(3)
C8 0.022(3) 0.008(3) 0.022(3) 0.001(2) 0.014(3) 0.001(3)
C9 0.018(3) 0.017(3) 0.023(3) 0.001(3) 0.012(3) 0.001(3)
C3 0.025(3) 0.020(3) 0.026(3) 0.007(3) 0.017(3) 0.006(3)
C7 0.027(4) 0.023(4) 0.028(3) -0.004(3) 0.017(3) 0.000(3)
C19A 0.034(4) 0.024(4) 0.032(4) 0.004(3) 0.021(3) 0.006(3)
C17A 0.058(6) 0.033(4) 0.038(4) 0.011(4) 0.036(4) 0.024(4)
C14A 0.036(4) 0.017(3) 0.029(3) 0.006(3) 0.024(3) 0.006(3)
C16A 0.052(5) 0.023(4) 0.025(4) 0.003(3) 0.020(4) 0.009(4)
C15A 0.036(4) 0.019(3) 0.026(3) 0.001(3) 0.018(3) 0.004(3)
C18A 0.049(5) 0.040(5) 0.062(5) 0.028(4) 0.046(5) 0.027(4)
C15 0.021(3) 0.018(3) 0.020(3) 0.000(3) 0.011(3) -0.004(3)
C14 0.028(3) 0.013(3) 0.019(3) 0.001(2) 0.018(3) 0.004(3)
C12A 0.028(4) 0.017(4) 0.091(7) -0.009(4) 0.025(5) -0.007(3)
C17 0.044(4) 0.010(3) 0.024(3) 0.003(3) 0.021(3) 0.005(3)
C6 0.028(4) 0.018(3) 0.041(4) 0.004(3) 0.017(3) 0.004(3)
C5 0.030(4) 0.027(4) 0.034(4) 0.011(3) 0.016(3) 0.006(3)
C16 0.032(4) 0.012(3) 0.028(3) 0.005(3) 0.021(3) 0.008(3)

loop_
_atom_type_symbol
_atom_type_description
_atom_type_scat_dispersion_real
_atom_type_scat_dispersion_imag
_atom_type_scat_source
C C 0.0033 0.0016 'International Tables Vol C Tables 4.2.6.8 and 6.1.1.4'
H H 0.0000 0.0000 'International Tables Vol C Tables 4.2.6.8 and 6.1.1.4'
Cl Cl 0.1484 0.1585 'International Tables Vol C Tables 4.2.6.8 and 6.1.1.4'
I I -0.4742 1.8119 'International Tables Vol C Tables 4.2.6.8 and 6.1.1.4'
P P 0.1023 0.0942 'International Tables Vol C Tables 4.2.6.8 and 6.1.1.4'
Pt Pt -1.7033 8.3905 'International Tables Vol C Tables 4.2.6.8 and 6.1.1.4'

loop_
_geom_angle_atom_site_label_1
_geom_angle_atom_site_label_2
_geom_angle_atom_site_label_3
_geom_angle
_geom_angle_site_symmetry_1
_geom_angle_site_symmetry_3
_geom_angle_publ_flag
Cl3 Pt1 Cl4 89.95(6) . . ?
Cl1 Pt1 Cl4 89.84(6) . . ?
Cl1 Pt1 Cl3 178.14(6) . . ?
Cl1 Pt1 Cl2 89.07(6) . . ?
Cl2 Pt1 Cl4 178.17(6) . . ?
Cl2 Pt1 Cl3 91.19(6) . . ?
C8A P1A C1A 106.7(3) . . ?
C8A P1A C2A 112.5(3) . . ?
C8A P1A C14A 109.4(3) . . ?
C2A P1A C1A 109.7(3) . . ?
C2A P1A C14A 110.2(3) . . ?
C14A P1A C1A 108.1(3) . . ?
C2 P1 C8 110.1(3) . . ?
C2 P1 C14 112.4(3) . . ?
C1 P1 C2 107.6(3) . . ?
C1 P1 C8 108.2(3) . . ?
C1 P1 C14 110.9(3) . . ?
C8 P1 C14 107.5(3) . . ?
C3A C4A C5A 119.7(7) . . ?
C4A C3A C2A 119.5(6) . . ?
C12 C13 C8 119.0(6) . . ?
C11 C12 C13 121.0(6) . . ?
C19 C18 C17 119.0(6) . . ?
C11A C10A C9A 121.2(8) . . ?
C6A C5A C4A 121.4(6) . . ?
C10A C11A C12A 119.4(8) . . ?
C12 C11 C10 120.2(6) . . ?
C2A C7A C6A 120.5(6) . . ?
P1A C1A I1A 111.7(3) . . ?
C9A C8A P1A 122.7(5) . . ?
C9A C8A C13A 119.1(7) . . ?
C13A C8A P1A 117.7(6) . . ?
C9 C10 C11 119.6(6) . . ?
C5A C6A C7A 118.7(6) . . ?
C10A C9A C8A 119.9(7) . . ?
C3 C2 P1 121.4(5) . . ?
C3 C2 C7 120.0(6) . . ?
C7 C2 P1 117.7(5) . . ?
P1 C1 I1 112.8(3) . . ?
C12A C13A C8A 120.5(8) . . ?
C18 C19 C14 120.6(7) . . ?
C5 C4 C3 120.6(7) . . ?
C3A C2A P1A 118.1(5) . . ?
C7A C2A P1A 121.8(5) . . ?
C7A C2A C3A 120.1(6) . . ?
C13 C8 P1 120.7(5) . . ?
C9 C8 P1 118.5(5) . . ?
C9 C8 C13 120.7(6) . . ?
C10 C9 C8 119.5(6) . . ?
C4 C3 C2 118.8(6) . . ?
C6 C7 C2 120.5(6) . . ?
C18A C19A C14A 118.9(7) . . ?
C16A C17A C18A 121.7(7) . . ?
C19A C14A P1A 121.2(6) . . ?
C19A C14A C15A 121.3(6) . . ?
C15A C14A P1A 117.5(5) . . ?
C17A C16A C15A 120.0(7) . . ?
C16A C15A C14A 118.7(7) . . ?
C17A C18A C19A 119.3(7) . . ?
C16 C15 C14 119.2(6) . . ?
C19 C14 P1 119.2(5) . . ?
C19 C14 C15 120.0(6) . . ?
C15 C14 P1 120.3(5) . . ?
C13A C12A C11A 119.8(8) . . ?
C16 C17 C18 120.6(6) . . ?
C7 C6 C5 119.5(7) . . ?
C4 C5 C6 120.5(7) . . ?
C17 C16 C15 120.6(6) . . ?

loop_
_geom_bond_atom_site_label_1
_geom_bond_atom_site_label_2
_geom_bond_distance
_geom_bond_site_symmetry_2
_geom_bond_publ_flag
Pt1 Cl4 2.3303(16) . ?
Pt1 Cl3 2.3257(15) . ?
Pt1 Cl1 2.3137(15) . ?
Pt1 Cl2 2.3233(16) . ?
I1 C1 2.149(6) . ?
I1A C1A 2.132(7) . ?
P1A C1A 1.814(7) . ?
P1A C8A 1.778(7) . ?
P1A C2A 1.791(6) . ?
P1A C14A 1.802(6) . ?
P1 C2 1.790(7) . ?
P1 C1 1.787(7) . ?
P1 C8 1.797(6) . ?
P1 C14 1.799(6) . ?
C4A C3A 1.376(9) . ?
C4A C5A 1.400(10) . ?
C3A C2A 1.410(9) . ?
C13 C12 1.381(9) . ?
C13 C8 1.395(9) . ?
C12 C11 1.378(10) . ?
C18 C19 1.382(9) . ?
C18 C17 1.402(10) . ?
C10A C11A 1.374(13) . ?
C10A C9A 1.377(10) . ?
C5A C6A 1.387(10) . ?
C11A C12A 1.404(14) . ?
C11 C10 1.396(9) . ?
C7A C6A 1.392(9) . ?
C7A C2A 1.388(9) . ?
C8A C9A 1.394(10) . ?
C8A C13A 1.401(10) . ?
C10 C9 1.391(8) . ?
C2 C3 1.395(9) . ?
C2 C7 1.396(9) . ?
C13A C12A 1.378(11) . ?
C19 C14 1.386(9) . ?
C4 C3 1.395(9) . ?
C4 C5 1.368(10) . ?
C8 C9 1.393(9) . ?
C7 C6 1.371(10) . ?
C19A C14A 1.399(10) . ?
C19A C18A 1.396(10) . ?
C17A C16A 1.372(11) . ?
C17A C18A 1.391(12) . ?
C14A C15A 1.399(10) . ?
C16A C15A 1.393(9) . ?
C15 C14 1.400(9) . ?
C15 C16 1.387(9) . ?
C17 C16 1.370(10) . ?
C6 C5 1.396(10) . ?
